data_2212703
loop_
_publ_author_name
'Jun-Ying Li'
'Tian-Duo Li'

_publ_section_title
<i>catena</i>-Poly[[dichloridodimethyltin(IV)]-\m-5-methylpyrazine-2-carboxylato-\k^3^<i>O</i>:<i>O</i>',<i>N</i>-[dimethyltin(IV)]]-\m-5-methylpyrazine-2-carboxylato-\k^3^<i>O</i>,<i>N</i>:<i>O</i>']
_journal_coeditor_code SJ2225
_journal_issue 3
_journal_name_full 'Acta Crystallographica Section E'
_journal_page_first m847
_journal_page_last m849
_journal_paper_doi 10.1107/S1600536807007866
_journal_volume 63
_journal_year 2007
_chemical_formula_iupac '[Sn2 Cl2 (C H3)4 (C6 H5 N2 O2)2]'
_chemical_formula_moiety 'C16 H22 Cl2 N4 O4 Sn2'
_chemical_formula_sum 'C16 H22 Cl2 N4 O4 Sn2'
_chemical_formula_weight 642.66
_chemical_name_systematic
;
catena-Poly[[dichloridodimethyltin(IV)]-\m-5-methylpyrazine-2-carboxylato-
\k^3^O:O',N-[dimethyltin(IV)]]-\m-5-methylpyrazine-2-carboxylato-\k^3^O,N:O']
;
_space_group_IT_number 33
_symmetry_cell_setting orthorhombic
_symmetry_space_group_name_Hall 'P 2c -2n'
_symmetry_space_group_name_H-M 'P n a 21'
_atom_sites_solution_hydrogens geom
_atom_sites_solution_primary direct
_atom_sites_solution_secondary difmap
_audit_creation_method SHELXL97
_cell_angle_alpha 90.00
_cell_angle_beta 90.00
_cell_angle_gamma 90.00
_cell_formula_units_Z 4
_cell_length_a 30.205(7)
_cell_length_b 10.824(3)
_cell_length_c 7.2092(16)
_cell_measurement_reflns_used 5188
_cell_measurement_temperature 298(2)
_cell_measurement_theta_max 26.556
_cell_measurement_theta_min 2.315
_cell_volume 2357.0(10)
_computing_cell_refinement 'SAINT (Bruker, 1998)'
_computing_data_collection 'SMART (Bruker, 1998)'
_computing_data_reduction SAINT
_computing_molecular_graphics 'SHELXTL (Bruker, 1998)'
_computing_publication_material SHELXL97
_computing_structure_refinement 'SHELXL97 (Sheldrick, 1997)'
_computing_structure_solution 'SHELXS97 (Sheldrick, 1997)'
_diffrn_ambient_temperature 298(2)
_diffrn_measured_fraction_theta_full 0.999
_diffrn_measured_fraction_theta_max 0.999
_diffrn_measurement_device_type 'Bruker SMART CCD area-detector'
_diffrn_measurement_method '\f and \w'
_diffrn_radiation_monochromator graphite
_diffrn_radiation_source 'fine-focus sealed tube'
_diffrn_radiation_type MoK\a
_diffrn_radiation_wavelength 0.71073
_diffrn_reflns_av_R_equivalents 0.0769
_diffrn_reflns_av_sigmaI/netI 0.0742
_diffrn_reflns_limit_h_max 35
_diffrn_reflns_limit_h_min -29
_diffrn_reflns_limit_k_max 10
_diffrn_reflns_limit_k_min -12
_diffrn_reflns_limit_l_max 8
_diffrn_reflns_limit_l_min -8
_diffrn_reflns_number 11833
_diffrn_reflns_theta_full 25.01
_diffrn_reflns_theta_max 25.01
_diffrn_reflns_theta_min 2.00
_diffrn_standards_number 0
_exptl_absorpt_coefficient_mu 2.373
_exptl_absorpt_correction_T_max 0.7803
_exptl_absorpt_correction_T_min 0.3399
_exptl_absorpt_correction_type multi-scan
_exptl_absorpt_process_details '(SADABS; Sheldrick, 1996)'
_exptl_crystal_colour colourless
_exptl_crystal_density_diffrn 1.811
_exptl_crystal_density_method 'not measured'
_exptl_crystal_description block
_exptl_crystal_F_000 1248
_exptl_crystal_size_max 0.58
_exptl_crystal_size_mid 0.43
_exptl_crystal_size_min 0.11
_refine_diff_density_max 0.661
_refine_diff_density_min -1.223
_refine_ls_abs_structure_details 'Flack (1983), with 2258 Friedel pairs'
_refine_ls_abs_structure_Flack 0.05(5)
_refine_ls_extinction_method none
_refine_ls_goodness_of_fit_ref 1.002
_refine_ls_hydrogen_treatment constr
_refine_ls_matrix_type full
_refine_ls_number_parameters 253
_refine_ls_number_reflns 4154
_refine_ls_number_restraints 1
_refine_ls_restrained_S_all 1.002
_refine_ls_R_factor_all 0.0530
_refine_ls_R_factor_gt 0.0448
_refine_ls_shift/su_max 0.000
_refine_ls_shift/su_mean 0.000
_refine_ls_structure_factor_coef Fsqd
_refine_ls_weighting_details 'calc w = 1/[\s^2^(Fo^2^)+(0.064P)^2^] where P=(Fo^2^+2Fc^2^)/3'
_refine_ls_weighting_scheme calc
_refine_ls_wR_factor_gt 0.1079
_refine_ls_wR_factor_ref 0.1146
_reflns_number_gt 3672
_reflns_number_total 4154
_reflns_threshold_expression I>2\s(I)
_cod_data_source_file sj2225.cif
_cod_data_source_block I
_cod_depositor_comments
;
The following automatic conversions were performed:
'_symmetry_cell_setting' value 'Orthorhombic' changed to 'orthorhombic'
according to '/home/saulius/struct/CIF-dictionaries/cif_core.dic'
dictionary named 'cif_core.dic' version 2.4.1 from 2010-06-29.

Automatic conversion script
Id: cif_fix_enum 1527 2010-12-29 10:47:43Z saulius 

The following automatic conversions were performed:

'_symmetry_cell_setting' value 'Orthorhombic' changed to
'orthorhombic' according to
/home/saulius/struct/CIF-dictionaries/cif_core.dic dictionary named
'cif_core.dic' version 2.4.1 from 2010-06-29.

Automatic conversion script
Id: cif_fix_values 1715 2011-07-08 13:25:40Z adriana 
;
_cod_original_cell_volume 2357.0(9)
_cod_database_code 2212703
_cod_database_fobs_code 2212703

loop_
_symmetry_equiv_pos_as_xyz
'x, y, z'
'-x, -y, z+1/2'
'x+1/2, -y+1/2, z'
'-x+1/2, y+1/2, z+1/2'

loop_
_atom_site_type_symbol
_atom_site_label
_atom_site_fract_x
_atom_site_fract_y
_atom_site_fract_z
_atom_site_U_iso_or_equiv
_atom_site_adp_type
_atom_site_calc_flag
_atom_site_refinement_flags
_atom_site_occupancy
Sn Sn1 0.068129(15) 0.40365(5) 0.43334(10) 0.03839(16) Uani d . 1
Sn Sn2 0.195366(18) -0.01532(5) 0.37802(8) 0.04193(17) Uani d . 1
Cl Cl1 0.20221(9) -0.2417(2) 0.4229(4) 0.0702(7) Uani d . 1
Cl Cl2 0.12116(8) -0.0334(3) 0.2649(5) 0.0754(8) Uani d . 1
N N1 0.1311(2) 0.4720(6) 0.2362(10) 0.0391(16) Uani d . 1
N N2 0.2063(3) 0.5093(7) 0.0226(15) 0.061(2) Uani d . 1
N N3 0.0425(2) 0.2323(6) 0.6386(9) 0.0420(16) Uani d . 1
N N4 0.0048(2) 0.0550(7) 0.8664(11) 0.0543(18) Uani d . 1
O O1 0.12529(17) 0.2653(5) 0.4449(10) 0.0532(14) Uani d . 1
O O2 0.1886(2) 0.1961(6) 0.3241(11) 0.068(2) Uani d . 1
O O3 0.0000(2) 0.4444(6) 0.5715(9) 0.0550(16) Uani d . 1
O O4 -0.0456(2) 0.4092(6) 0.8111(9) 0.0529(16) Uani d . 1
C C1 0.1587(3) 0.2750(8) 0.3446(11) 0.047(2) Uani d . 1
C C2 0.1633(3) 0.3883(8) 0.2277(13) 0.046(2) Uani d . 1
C C3 0.2005(3) 0.4068(9) 0.1215(16) 0.061(3) Uani d . 1
H H3 0.2223 0.3460 0.1188 0.073 Uiso calc R 1
C C4 0.1742(3) 0.5941(8) 0.0309(12) 0.046(2) Uani d . 1
C C5 0.1371(3) 0.5743(7) 0.1372(12) 0.043(2) Uani d . 1
H H5 0.1153 0.6349 0.1401 0.052 Uiso calc R 1
C C6 0.1800(3) 0.7118(8) -0.0750(16) 0.060(2) Uani d . 1
H H6A 0.2075 0.7094 -0.1417 0.091 Uiso calc R 1
H H6B 0.1802 0.7802 0.0097 0.091 Uiso calc R 1
H H6C 0.1559 0.7213 -0.1611 0.091 Uiso calc R 1
C C7 -0.0152(3) 0.3803(8) 0.7020(12) 0.0413(19) Uani d . 1
C C8 0.0052(3) 0.2553(8) 0.7297(12) 0.0406(18) Uani d . 1
C C9 -0.0133(3) 0.1647(8) 0.8407(11) 0.049(2) Uani d . 1
H H9 -0.0399 0.1819 0.9002 0.059 Uiso calc R 1
C C10 0.0425(3) 0.0327(8) 0.7802(12) 0.044(2) Uani d . 1
C C11 0.0612(3) 0.1214(8) 0.6617(13) 0.0416(19) Uani d . 1
H H11 0.0872 0.1027 0.5980 0.050 Uiso calc R 1
C C12 0.0652(3) -0.0870(8) 0.8115(18) 0.061(3) Uani d . 1
H H12A 0.0480 -0.1366 0.8952 0.091 Uiso calc R 1
H H12B 0.0939 -0.0724 0.8641 0.091 Uiso calc R 1
H H12C 0.0684 -0.1296 0.6955 0.091 Uiso calc R 1
C C13 0.0424(3) 0.3023(9) 0.2097(13) 0.055(2) Uani d . 1
H H13A 0.0482 0.2160 0.2284 0.083 Uiso calc R 1
H H13B 0.0562 0.3290 0.0967 0.083 Uiso calc R 1
H H13C 0.0110 0.3155 0.2019 0.083 Uiso calc R 1
C C14 0.0970(3) 0.5022(9) 0.6523(14) 0.055(2) Uani d . 1
H H14A 0.1080 0.4453 0.7433 0.082 Uiso calc R 1
H H14B 0.0752 0.5549 0.7081 0.082 Uiso calc R 1
H H14C 0.1210 0.5515 0.6057 0.082 Uiso calc R 1
C C15 0.2364(4) -0.0078(10) 0.1454(14) 0.058(3) Uani d . 1
H H15A 0.2661 0.0112 0.1835 0.087 Uiso calc R 1
H H15B 0.2260 0.0551 0.0624 0.087 Uiso calc R 1
H H15C 0.2361 -0.0863 0.0834 0.087 Uiso calc R 1
C C16 0.1902(3) 0.0295(10) 0.6630(14) 0.056(2) Uani d . 1
H H16A 0.1871 0.1173 0.6766 0.084 Uiso calc R 1
H H16B 0.2164 0.0026 0.7267 0.084 Uiso calc R 1
H H16C 0.1648 -0.0110 0.7151 0.084 Uiso calc R 1

loop_
_atom_site_aniso_label
_atom_site_aniso_U_11
_atom_site_aniso_U_22
_atom_site_aniso_U_33
_atom_site_aniso_U_12
_atom_site_aniso_U_13
_atom_site_aniso_U_23
Sn1 0.0330(3) 0.0427(3) 0.0395(3) 0.0024(2) -0.0018(3) 0.0018(2)
Sn2 0.0450(3) 0.0446(3) 0.0362(3) 0.0004(2) -0.0025(2) 0.0085(3)
Cl1 0.1055(18) 0.0438(11) 0.0615(16) -0.0078(11) -0.0235(17) 0.0117(11)
Cl2 0.0459(14) 0.099(2) 0.081(2) -0.0080(14) -0.0144(13) -0.0091(16)
N1 0.031(3) 0.042(4) 0.044(4) 0.000(3) 0.000(3) 0.013(3)
N2 0.060(5) 0.054(5) 0.069(6) -0.002(4) 0.026(5) 0.013(4)
N3 0.037(4) 0.050(4) 0.039(4) -0.003(3) 0.002(3) 0.000(3)
N4 0.049(4) 0.059(4) 0.055(4) -0.010(3) 0.014(4) 0.004(4)
O1 0.045(3) 0.051(3) 0.064(3) 0.014(2) 0.013(3) 0.025(3)
O2 0.061(4) 0.043(3) 0.101(7) 0.018(3) 0.029(4) 0.022(4)
O3 0.046(4) 0.057(4) 0.062(4) 0.014(3) 0.017(3) 0.009(3)
O4 0.046(4) 0.054(4) 0.058(4) 0.004(3) 0.011(3) -0.008(3)
C1 0.049(5) 0.047(4) 0.045(5) 0.007(4) 0.013(4) 0.012(4)
C2 0.046(5) 0.040(5) 0.050(5) -0.010(4) 0.002(4) 0.006(4)
C3 0.054(6) 0.053(6) 0.075(7) 0.006(4) 0.032(5) 0.027(5)
C4 0.058(6) 0.049(5) 0.031(4) -0.012(4) 0.003(4) 0.001(3)
C5 0.051(5) 0.035(4) 0.043(5) 0.005(4) -0.003(4) 0.003(4)
C6 0.080(6) 0.047(4) 0.055(5) -0.007(4) 0.008(6) 0.015(5)
C7 0.031(4) 0.052(5) 0.041(5) 0.002(4) -0.003(4) -0.011(4)
C8 0.037(5) 0.049(5) 0.035(4) 0.001(4) 0.003(3) -0.007(4)
C9 0.045(5) 0.058(5) 0.044(5) -0.002(4) 0.006(4) 0.002(4)
C10 0.045(5) 0.045(5) 0.040(5) -0.009(4) -0.012(4) 0.001(4)
C11 0.032(4) 0.043(5) 0.050(5) 0.004(3) 0.008(4) 0.003(4)
C12 0.057(6) 0.052(6) 0.074(8) -0.007(4) -0.007(5) 0.020(5)
C13 0.066(6) 0.050(5) 0.049(5) -0.009(5) -0.016(5) -0.002(4)
C14 0.055(6) 0.064(6) 0.046(6) -0.003(4) -0.016(5) -0.003(4)
C15 0.056(6) 0.071(7) 0.046(6) -0.012(5) 0.005(5) 0.002(5)
C16 0.057(6) 0.072(7) 0.039(5) -0.001(5) -0.002(4) 0.005(5)

loop_
_atom_type_symbol
_atom_type_description
_atom_type_scat_dispersion_real
_atom_type_scat_dispersion_imag
_atom_type_scat_source
C C 0.0033 0.0016 'International Tables Vol C Tables 4.2.6.8 and 6.1.1.4'
H H 0.0000 0.0000 'International Tables Vol C Tables 4.2.6.8 and 6.1.1.4'
O O 0.0106 0.0060 'International Tables Vol C Tables 4.2.6.8 and 6.1.1.4'
Sn Sn -0.6537 1.4246 'International Tables Vol C Tables 4.2.6.8 and 6.1.1.4'
N N 0.0061 0.0033 'International Tables Vol C Tables 4.2.6.8 and 6.1.1.4'
Cl Cl 0.1484 0.1585 'International Tables Vol C Tables 4.2.6.8 and 6.1.1.4'

loop_
_geom_angle_atom_site_label_1
_geom_angle_atom_site_label_2
_geom_angle_atom_site_label_3
_geom_angle_site_symmetry_1
_geom_angle_site_symmetry_3
_geom_angle
C14 Sn1 C13 . . 177.2(4)
C14 Sn1 O1 . . 89.5(3)
C13 Sn1 O1 . . 88.0(3)
C14 Sn1 O4 . 2_564 87.9(3)
C13 Sn1 O4 . 2_564 93.2(3)
O1 Sn1 O4 . 2_564 144.1(2)
C14 Sn1 O3 . . 87.1(3)
C13 Sn1 O3 . . 95.7(3)
O1 Sn1 O3 . . 140.9(2)
O4 Sn1 O3 2_564 . 74.8(2)
C14 Sn1 N1 . . 87.8(3)
C13 Sn1 N1 . . 90.0(3)
O1 Sn1 N1 . . 68.8(2)
O4 Sn1 N1 2_564 . 75.3(2)
O3 Sn1 N1 . . 149.8(2)
C14 Sn1 N3 . . 93.5(3)
C13 Sn1 N3 . . 87.2(3)
O1 Sn1 N3 . . 74.1(2)
O4 Sn1 N3 2_564 . 141.8(2)
O3 Sn1 N3 . . 67.2(2)
N1 Sn1 N3 . . 142.9(2)
C15 Sn2 C16 . . 144.5(4)
C15 Sn2 O2 . . 83.1(3)
C16 Sn2 O2 . . 86.0(4)
C15 Sn2 Cl2 . . 106.6(3)
C16 Sn2 Cl2 . . 106.3(3)
O2 Sn2 Cl2 . . 86.60(19)
C15 Sn2 Cl1 . . 95.4(3)
C16 Sn2 Cl1 . . 96.1(3)
O2 Sn2 Cl1 . . 177.9(2)
Cl2 Sn2 Cl1 . . 92.40(10)
C5 N1 C2 . . 116.2(7)
C5 N1 Sn1 . . 131.3(5)
C2 N1 Sn1 . . 112.5(5)
C3 N2 C4 . . 116.9(8)
C8 N3 C11 . . 117.8(7)
C8 N3 Sn1 . . 114.6(5)
C11 N3 Sn1 . . 127.6(5)
C9 N4 C10 . . 117.2(8)
C1 O1 Sn1 . . 122.4(5)
C1 O2 Sn2 . . 135.6(6)
C7 O3 Sn1 . . 122.7(5)
C7 O4 Sn1 . 2_565 132.5(6)
O1 C1 O2 . . 126.6(7)
O1 C1 C2 . . 118.1(7)
O2 C1 C2 . . 115.3(7)
N1 C2 C3 . . 121.6(8)
N1 C2 C1 . . 117.7(8)
C3 C2 C1 . . 120.6(8)
N2 C3 C2 . . 121.8(9)
N2 C3 H3 . . 119.1
C2 C3 H3 . . 119.1
N2 C4 C5 . . 120.6(8)
N2 C4 C6 . . 118.5(8)
C5 C4 C6 . . 120.8(8)
N1 C5 C4 . . 122.8(8)
N1 C5 H5 . . 118.6
C4 C5 H5 . . 118.6
C4 C6 H6A . . 109.5
C4 C6 H6B . . 109.5
H6A C6 H6B . . 109.5
C4 C6 H6C . . 109.5
H6A C6 H6C . . 109.5
H6B C6 H6C . . 109.5
O4 C7 O3 . . 127.1(8)
O4 C7 C8 . . 116.4(8)
O3 C7 C8 . . 116.5(7)
N3 C8 C9 . . 119.8(8)
N3 C8 C7 . . 116.9(7)
C9 C8 C7 . . 123.3(8)
N4 C9 C8 . . 123.4(8)
N4 C9 H9 . . 118.3
C8 C9 H9 . . 118.3
N4 C10 C11 . . 120.5(8)
N4 C10 C12 . . 119.2(8)
C11 C10 C12 . . 120.2(8)
N3 C11 C10 . . 121.3(8)
N3 C11 H11 . . 119.4
C10 C11 H11 . . 119.4
C10 C12 H12A . . 109.5
C10 C12 H12B . . 109.5
H12A C12 H12B . . 109.5
C10 C12 H12C . . 109.5
H12A C12 H12C . . 109.5
H12B C12 H12C . . 109.5
Sn1 C13 H13A . . 109.5
Sn1 C13 H13B . . 109.5
H13A C13 H13B . . 109.5
Sn1 C13 H13C . . 109.5
H13A C13 H13C . . 109.5
H13B C13 H13C . . 109.5
Sn1 C14 H14A . . 109.5
Sn1 C14 H14B . . 109.5
H14A C14 H14B . . 109.5
Sn1 C14 H14C . . 109.5
H14A C14 H14C . . 109.5
H14B C14 H14C . . 109.5
Sn2 C15 H15A . . 109.5
Sn2 C15 H15B . . 109.5
H15A C15 H15B . . 109.5
Sn2 C15 H15C . . 109.5
H15A C15 H15C . . 109.5
H15B C15 H15C . . 109.5
Sn2 C16 H16A . . 109.5
Sn2 C16 H16B . . 109.5
H16A C16 H16B . . 109.5
Sn2 C16 H16C . . 109.5
H16A C16 H16C . . 109.5
H16B C16 H16C . . 109.5

loop_
_geom_bond_atom_site_label_1
_geom_bond_atom_site_label_2
_geom_bond_site_symmetry_2
_geom_bond_distance
Sn1 C14 . 2.095(9)
Sn1 C13 . 2.100(9)
Sn1 O1 . 2.287(5)
Sn1 O4 2_564 2.311(6)
Sn1 O3 . 2.327(6)
Sn1 N1 . 2.487(7)
Sn1 N3 . 2.496(7)
Sn2 C15 . 2.087(10)
Sn2 C16 . 2.117(11)
Sn2 O2 . 2.330(6)
Sn2 Cl2 . 2.393(3)
Sn2 Cl1 . 2.480(2)
N1 C5 . 1.329(10)
N1 C2 . 1.331(11)
N2 C3 . 1.330(12)
N2 C4 . 1.337(12)
N3 C8 . 1.327(10)
N3 C11 . 1.337(11)
N4 C9 . 1.319(11)
N4 C10 . 1.321(11)
O1 C1 . 1.246(9)
O2 C1 . 1.250(10)
O3 C7 . 1.257(11)
O4 C7 . 1.249(10)
O4 Sn1 2_565 2.311(6)
C1 C2 . 1.495(11)
C2 C3 . 1.375(12)
C3 H3 . 0.9300
C4 C5 . 1.374(12)
C4 C6 . 1.496(11)
C5 H5 . 0.9300
C6 H6A . 0.9600
C6 H6B . 0.9600
C6 H6C . 0.9600
C7 C8 . 1.501(12)
C8 C9 . 1.384(12)
C9 H9 . 0.9300
C10 C11 . 1.404(12)
C10 C12 . 1.483(12)
C11 H11 . 0.9300
C12 H12A . 0.9600
C12 H12B . 0.9600
C12 H12C . 0.9600
C13 H13A . 0.9600
C13 H13B . 0.9600
C13 H13C . 0.9600
C14 H14A . 0.9600
C14 H14B . 0.9600
C14 H14C . 0.9600
C15 H15A . 0.9600
C15 H15B . 0.9600
C15 H15C . 0.9600
C16 H16A . 0.9600
C16 H16B . 0.9600
C16 H16C . 0.9600
